data_4034591
loop_
_publ_author_name
'Filatov, Alexander S.'
'Wang, Siqi'
'Khoroshilova, Olesya V.'
'Lozovskiy, Stanislav V.'
'Larina, Anna G.'
'Boitsov, Vitali M.'
'Stepakov, Alexander V.'

_publ_section_title
;
 Stereo- and Regioselective 1,3-Dipolar Cycloaddition of the Stable
 Ninhydrin-Derived Azomethine Ylide to Cyclopropenes: Trapping of Unstable
 Cyclopropene Dipolarophiles.
;
_journal_issue 11
_journal_name_full 'The Journal of organic chemistry'
_journal_page_first 7017
_journal_page_last 7036
_journal_paper_doi 10.1021/acs.joc.9b00753
_journal_volume 84
_journal_year 2019
_chemical_formula_moiety 'C34 H27 N O2'
_chemical_formula_sum 'C34 H27 N O2'
_chemical_formula_weight 481.56
_space_group_crystal_system orthorhombic
_space_group_IT_number 61
_space_group_name_Hall '-P 2ac 2ab'
_space_group_name_H-M_alt 'P b c a'
_atom_sites_solution_hydrogens geom
_atom_sites_solution_primary dual
_audit_creation_date 2018-05-03
_audit_creation_method
;
Olex2 1.2
(compiled 2018.04.18 svn.r3501 for OlexSys, GUI svn.r5488)
;
_cell_angle_alpha 90
_cell_angle_beta 90
_cell_angle_gamma 90
_cell_formula_units_Z 8
_cell_length_a 15.2452(3)
_cell_length_b 17.0853(3)
_cell_length_c 19.0868(3)
_cell_measurement_reflns_used 17513
_cell_measurement_temperature 100(2)
_cell_measurement_theta_max 71.8710
_cell_measurement_theta_min 3.5610
_cell_volume 4971.52(15)
_computing_cell_refinement 'CrysAlisPro 1.171.39.35a (Rigaku OD, 2017)'
_computing_data_collection 'CrysAlisPro 1.171.39.35a (Rigaku OD, 2017)'
_computing_data_reduction 'CrysAlisPro 1.171.39.35a (Rigaku OD, 2017)'
_computing_molecular_graphics 'Olex2 (Dolomanov et al., 2009)'
_computing_publication_material 'Olex2 (Dolomanov et al., 2009)'
_computing_structure_refinement 'ShelXL (Sheldrick, 2015)'
_computing_structure_solution 'ShelXT (Sheldrick, 2015)'
_diffrn_ambient_temperature 100(2)
_diffrn_detector 'CCD plate'
_diffrn_detector_type HyPix3000
_diffrn_measured_fraction_theta_full 1.000
_diffrn_measured_fraction_theta_max 0.992
_diffrn_measurement_details
;
List of Runs (angles in degrees, time in seconds):

  # Type    Start    End  Width  t~exp~   \w     \q     \k     \f   Frames
--------------------------------------------------------------------------
  1  \w    -71.00  10.00   0.50    0.24    --  -41.35 100.00  -9.00  162
  2  \w    -12.00  22.00   0.50    0.24    --  -41.35  26.00-135.00   68
  3  \w    -50.00 -23.00   0.50    0.24    --  -41.35  26.00-135.00   54
  4  \w     53.00  82.00   0.50    0.24    --   41.35 160.00-134.00   58
  5  \w     33.00  84.00   0.50    0.24    --   41.35  26.00-135.00  102
  6  \w     -3.00  31.00   0.50    0.24    --   41.35-117.00 -13.00   68
  7  \w     33.00  58.00   0.50    0.24    --   41.35-100.00-114.00   50
  8  \w    -18.00   8.00   0.50    0.24    --   41.35-100.00-114.00   52
  9  \w     33.00  60.00   0.50    0.24    --   41.35-117.00 -13.00   54
 10  \w     -7.00  18.00   0.50    0.24    --   41.35 -26.00  61.00   50
 11  \w    118.00 143.00   0.50    0.98    --  101.00 100.00  -9.00   50
 12  \w     70.00  96.00   0.50    0.98    --  101.00-117.00 -13.00   52
 13  \w    106.00 157.00   0.50    0.98    --  101.00  26.00-135.00  102
 14  \w     63.00  89.00   0.50    0.98    --  101.00 -26.00  61.00   52
 15  \w     92.00 118.00   0.50    0.98    --  101.00 117.00  73.00   52
 16  \w     34.00 110.00   0.50    0.98    --  101.00-100.00-114.00  152
 17  \w    -78.00 -45.00   0.50    0.24    --  -41.35 -26.00  61.00   66
 18  \w   -103.00 -27.00   0.50    0.24    --  -41.35 -54.00-120.00  152
 19  \w    -47.00 -22.00   0.50    0.24    --  -41.35 117.00  73.00   50
 20  \w     -9.00  38.00   0.50    0.24    --   41.35 -65.00  60.00   94
 21  \w     88.00 144.00   0.50    0.98    --  101.00  17.00 120.00  112
 22  \w    121.00 147.00   0.50    0.98    --  101.00 111.00 120.00   52
 23  \w     55.00  81.00   0.50    0.98    --  101.00-111.00-180.00   52
 24  \w     38.00 126.00   0.50    0.98    --  101.00 -77.00  30.00  176
 25  \w     93.00 157.00   0.50    0.98    --  101.00  17.00-180.00  128
 26  \w     38.00 110.00   0.50    0.98    --  101.00 -59.00 -90.00  144
 27  \w     41.00  92.00   0.50    0.98    --  101.00 -33.00-180.00  102
 28  \w     41.00  72.00   0.50    0.98    --  101.00-160.00-165.00   62
 29  \w     50.00  76.00   0.50    0.98    --  101.00 -26.00  61.00   52
 30  \w    123.00 155.00   0.50    0.98    --  101.00  17.00   0.00   64
 31  \w     48.00  91.00   0.50    0.98    --  101.00 -77.00-180.00   86
 32  \w     95.00 125.00   0.50    0.98    --  101.00 -77.00-180.00   60
 33  \w     70.00 106.00   0.50    0.98    --  101.00 -33.00-120.00   72
 34  \w     89.00 115.00   0.50    0.98    --  101.00  42.00  60.00   52
 35  \w    127.00 153.00   0.50    0.98    --  101.00  42.00  60.00   52
 36  \w     87.00 113.00   0.50    0.98    --  101.00  77.00  60.00   52
 37  \w    129.00 154.00   0.50    0.98    --  101.00  77.00  60.00   50
 38  \w     63.00  90.00   0.50    0.98    --  101.00-111.00 -30.00   54
;
_diffrn_measurement_device 'four-circle diffractometer'
_diffrn_measurement_device_type 'SuperNova, Single source at offset/far, HyPix3000'
_diffrn_measurement_method '\w scans'
_diffrn_orient_matrix_type 'CrysAlisPro convention (1999,Acta A55,543-557)'
_diffrn_orient_matrix_UB_11 -0.0273931000
_diffrn_orient_matrix_UB_12 0.0398778000
_diffrn_orient_matrix_UB_13 -0.0690218000
_diffrn_orient_matrix_UB_21 0.0208026000
_diffrn_orient_matrix_UB_22 -0.0758095000
_diffrn_orient_matrix_UB_23 -0.0403494000
_diffrn_orient_matrix_UB_31 -0.0950294000
_diffrn_orient_matrix_UB_32 -0.0281482000
_diffrn_orient_matrix_UB_33 0.0110391000
_diffrn_radiation_monochromator mirror
_diffrn_radiation_probe x-ray
_diffrn_radiation_type CuK\a
_diffrn_radiation_wavelength 1.54184
_diffrn_reflns_av_R_equivalents 0.0426
_diffrn_reflns_av_unetI/netI 0.0230
_diffrn_reflns_Laue_measured_fraction_full 1.000
_diffrn_reflns_Laue_measured_fraction_max 0.992
_diffrn_reflns_limit_h_max 12
_diffrn_reflns_limit_h_min -18
_diffrn_reflns_limit_k_max 21
_diffrn_reflns_limit_k_min -21
_diffrn_reflns_limit_l_max 23
_diffrn_reflns_limit_l_min -23
_diffrn_reflns_number 27282
_diffrn_reflns_point_group_measured_fraction_full 1.000
_diffrn_reflns_point_group_measured_fraction_max 0.992
_diffrn_reflns_theta_full 67.684
_diffrn_reflns_theta_max 72.041
_diffrn_reflns_theta_min 4.525
_diffrn_source 'micro-focus sealed X-ray tube'
_diffrn_source_type 'SuperNova (Cu) X-ray Source'
_exptl_absorpt_coefficient_mu 0.620
_exptl_absorpt_correction_T_max 1.00000
_exptl_absorpt_correction_T_min 0.40282
_exptl_absorpt_correction_type multi-scan
_exptl_absorpt_process_details
;
CrysAlisPro 1.171.39.35a (Rigaku Oxford Diffraction, 2017)
Empirical absorption correction using spherical harmonics,
 implemented in SCALE3 ABSPACK scaling algorithm.
;
_exptl_crystal_colour 'clear yellow'
_exptl_crystal_colour_lustre clear
_exptl_crystal_colour_primary yellow
_exptl_crystal_density_diffrn 1.287
_exptl_crystal_description prism
_exptl_crystal_F_000 2032
_exptl_crystal_size_max 0.6
_exptl_crystal_size_mid 0.5
_exptl_crystal_size_min 0.4
_refine_diff_density_max 0.239
_refine_diff_density_min -0.244
_refine_diff_density_rms 0.051
_refine_ls_extinction_method none
_refine_ls_goodness_of_fit_ref 1.031
_refine_ls_hydrogen_treatment constr
_refine_ls_matrix_type full
_refine_ls_number_parameters 334
_refine_ls_number_reflns 4852
_refine_ls_number_restraints 0
_refine_ls_restrained_S_all 1.031
_refine_ls_R_factor_all 0.0392
_refine_ls_R_factor_gt 0.0370
_refine_ls_shift/su_max 0.001
_refine_ls_shift/su_mean 0.000
_refine_ls_structure_factor_coef Fsqd
_refine_ls_weighting_details 'w=1/[\s^2^(Fo^2^)+(0.0438P)^2^+2.2109P] where P=(Fo^2^+2Fc^2^)/3'
_refine_ls_weighting_scheme calc
_refine_ls_wR_factor_gt 0.0919
_refine_ls_wR_factor_ref 0.0935
_reflns_Friedel_coverage 0.000
_reflns_number_gt 4556
_reflns_number_total 4852
_reflns_threshold_expression 'I > 2\s(I)'
_cod_data_source_file jo9b00753_si_002.cif
_cod_data_source_block Step-69
_cod_original_cell_volume 4971.51(16)
_cod_database_code 4034591
_shelx_shelxl_version_number 2014/7
_chemical_oxdiff_formula 'C34 H27 N O2'
_shelx_space_group_comment
;
The symmetry employed for this shelxl refinement is uniquely defined
by the following loop, which should always be used as a source of
symmetry information in preference to the above space-group names.
They are only intended as comments.
;
_shelx_estimated_absorpt_t_max 0.789
_shelx_estimated_absorpt_t_min 0.707
_reflns_odcompleteness_completeness 99.70
_reflns_odcompleteness_iscentric 1
_reflns_odcompleteness_theta 71.55
_olex2_refinement_description
;
1. Fixed Uiso
 At 1.2 times of:
  All C(H) groups, All C(H,H) groups
2.a Ternary CH refined with riding coordinates:
 C5(H5), C3(H3)
2.b Secondary CH2 refined with riding coordinates:
 C8(H8A,H8B), C6(H6A,H6B), C7(H7A,H7B)
2.c Aromatic/amide H refined with riding coordinates:
 C24(H24), C21(H21), C37(H37), C27(H27), C25(H25), C36(H36), C31(H31),
 C23(H23), C33(H33), C35(H35), C34(H34), C30(H30), C29(H29), C15(H15), C28(H28),
  C22(H22), C12(H12), C14(H14), C13(H13)
;
_olex2_submission_special_instructions 'No special instructions were received'
_oxdiff_exptl_absorpt_empirical_details
;
Empirical correction (ABSPACK) includes:
- Absorption correction using spherical harmonics
- Frame scaling
;
_oxdiff_exptl_absorpt_empirical_full_max 1.729
_oxdiff_exptl_absorpt_empirical_full_min 0.486

loop_
_space_group_symop_operation_xyz
'x, y, z'
'-x+1/2, -y, z+1/2'
'-x, y+1/2, -z+1/2'
'x+1/2, -y+1/2, -z'
'-x, -y, -z'
'x-1/2, y, -z-1/2'
'x, -y-1/2, z-1/2'
'-x-1/2, y-1/2, z'

loop_
_atom_site_label
_atom_site_type_symbol
_atom_site_fract_x
_atom_site_fract_y
_atom_site_fract_z
_atom_site_U_iso_or_equiv
_atom_site_adp_type
_atom_site_occupancy
_atom_site_site_symmetry_order
_atom_site_calc_flag
_atom_site_refinement_flags_posn
O19 O 0.52910(5) 0.52886(5) 0.69655(4) 0.02398(19) Uani 1 1 d .
O18 O 0.28176(6) 0.37546(5) 0.63280(5) 0.0276(2) Uani 1 1 d .
N9 N 0.33448(6) 0.54352(6) 0.68505(5) 0.0177(2) Uani 1 1 d .
C20 C 0.38815(7) 0.53796(6) 0.87638(6) 0.0161(2) Uani 1 1 d .
C26 C 0.26377(7) 0.38076(6) 0.85189(6) 0.0170(2) Uani 1 1 d .
C4 C 0.35011(7) 0.50946(6) 0.80854(6) 0.0157(2) Uani 1 1 d .
C17 C 0.47835(7) 0.48671(7) 0.66517(6) 0.0176(2) Uani 1 1 d .
C32 C 0.44114(7) 0.37431(7) 0.78267(6) 0.0164(2) Uani 1 1 d .
C2 C 0.37945(7) 0.43981(6) 0.76424(5) 0.0156(2) Uani 1 1 d .
C11 C 0.42152(8) 0.40152(7) 0.57938(6) 0.0207(2) Uani 1 1 d .
C24 C 0.37337(8) 0.57779(7) 0.99768(6) 0.0211(2) Uani 1 1 d .
H24 H 0.3390 0.5810 1.0391 0.025 Uiso 1 1 calc R
C5 C 0.33247(7) 0.57705(6) 0.75694(6) 0.0174(2) Uani 1 1 d .
H5 H 0.3804 0.6167 0.7614 0.021 Uiso 1 1 calc R
C21 C 0.47377(7) 0.56771(7) 0.87671(6) 0.0186(2) Uani 1 1 d .
H21 H 0.5082 0.5650 0.8353 0.022 Uiso 1 1 calc R
C10 C 0.35164(7) 0.40968(7) 0.63250(6) 0.0192(2) Uani 1 1 d .
C37 C 0.52411(7) 0.38596(7) 0.81192(6) 0.0185(2) Uani 1 1 d .
H37 H 0.5440 0.4377 0.8210 0.022 Uiso 1 1 calc R
C16 C 0.49507(8) 0.44520(7) 0.59814(6) 0.0194(2) Uani 1 1 d .
C27 C 0.18863(7) 0.33557(7) 0.83981(6) 0.0213(2) Uani 1 1 d .
H27 H 0.1545 0.3448 0.7990 0.026 Uiso 1 1 calc R
C3 C 0.28777(7) 0.44098(6) 0.79808(6) 0.0165(2) Uani 1 1 d .
H3 H 0.2395 0.4522 0.7640 0.020 Uiso 1 1 calc R
C25 C 0.33790(7) 0.54494(6) 0.93717(6) 0.0187(2) Uani 1 1 d .
H25 H 0.2789 0.5271 0.9373 0.022 Uiso 1 1 calc R
C36 C 0.57804(7) 0.32249(7) 0.82788(6) 0.0210(2) Uani 1 1 d .
H36 H 0.6340 0.3312 0.8483 0.025 Uiso 1 1 calc R
C1 C 0.38251(7) 0.46918(7) 0.68786(6) 0.0168(2) Uani 1 1 d .
C31 C 0.31285(8) 0.36549(7) 0.91236(6) 0.0201(2) Uani 1 1 d .
H31 H 0.3652 0.3940 0.9209 0.024 Uiso 1 1 calc R
C23 C 0.45893(8) 0.60592(7) 0.99766(6) 0.0226(2) Uani 1 1 d .
H23 H 0.4831 0.6283 1.0389 0.027 Uiso 1 1 calc R
C33 C 0.41452(7) 0.29732(7) 0.76812(6) 0.0204(2) Uani 1 1 d .
H33 H 0.3588 0.2883 0.7473 0.024 Uiso 1 1 calc R
C35 C 0.55038(8) 0.24673(7) 0.81415(6) 0.0211(2) Uani 1 1 d .
H35 H 0.5871 0.2036 0.8254 0.025 Uiso 1 1 calc R
C34 C 0.46850(8) 0.23421(7) 0.78375(6) 0.0222(2) Uani 1 1 d .
H34 H 0.4496 0.1824 0.7737 0.027 Uiso 1 1 calc R
C30 C 0.28553(8) 0.30880(7) 0.96011(7) 0.0247(3) Uani 1 1 d .
H30 H 0.3183 0.3004 1.0017 0.030 Uiso 1 1 calc R
C29 C 0.21087(9) 0.26449(7) 0.94744(7) 0.0275(3) Uani 1 1 d .
H29 H 0.1927 0.2257 0.9801 0.033 Uiso 1 1 calc R
C8 C 0.24671(8) 0.55054(7) 0.65270(6) 0.0223(2) Uani 1 1 d .
H8A H 0.2087 0.5057 0.6652 0.027 Uiso 1 1 calc R
H8B H 0.2507 0.5547 0.6011 0.027 Uiso 1 1 calc R
C6 C 0.24319(8) 0.61879(7) 0.76237(6) 0.0209(2) Uani 1 1 d .
H6A H 0.2495 0.6708 0.7846 0.025 Uiso 1 1 calc R
H6B H 0.2009 0.5872 0.7898 0.025 Uiso 1 1 calc R
C15 C 0.56963(8) 0.44635(8) 0.55595(7) 0.0253(3) Uani 1 1 d .
H15 H 0.6200 0.4757 0.5689 0.030 Uiso 1 1 calc R
C7 C 0.21364(8) 0.62655(7) 0.68549(6) 0.0236(3) Uani 1 1 d .
H7A H 0.1490 0.6307 0.6820 0.028 Uiso 1 1 calc R
H7B H 0.2407 0.6728 0.6629 0.028 Uiso 1 1 calc R
C28 C 0.16294(8) 0.27731(7) 0.88664(7) 0.0266(3) Uani 1 1 d .
H28 H 0.1126 0.2464 0.8770 0.032 Uiso 1 1 calc R
C22 C 0.50892(8) 0.60108(7) 0.93688(6) 0.0221(2) Uani 1 1 d .
H22 H 0.5673 0.6206 0.9365 0.027 Uiso 1 1 calc R
C12 C 0.41959(10) 0.35850(8) 0.51717(7) 0.0300(3) Uani 1 1 d .
H12 H 0.3692 0.3292 0.5041 0.036 Uiso 1 1 calc R
C14 C 0.56777(9) 0.40311(8) 0.49426(7) 0.0327(3) Uani 1 1 d .
H14 H 0.6178 0.4029 0.4645 0.039 Uiso 1 1 calc R
C13 C 0.49354(11) 0.35998(8) 0.47524(7) 0.0357(3) Uani 1 1 d .
H13 H 0.4939 0.3311 0.4327 0.043 Uiso 1 1 calc R

loop_
_atom_site_aniso_label
_atom_site_aniso_U_11
_atom_site_aniso_U_22
_atom_site_aniso_U_33
_atom_site_aniso_U_23
_atom_site_aniso_U_13
_atom_site_aniso_U_12
O19 0.0190(4) 0.0276(4) 0.0253(4) -0.0003(3) -0.0017(3) -0.0073(3)
O18 0.0231(4) 0.0346(5) 0.0252(4) -0.0027(4) -0.0024(3) -0.0116(4)
N9 0.0153(4) 0.0220(5) 0.0159(5) 0.0004(4) -0.0019(4) 0.0001(4)
C20 0.0179(5) 0.0138(5) 0.0166(5) 0.0003(4) -0.0015(4) 0.0012(4)
C26 0.0160(5) 0.0160(5) 0.0189(5) -0.0025(4) 0.0039(4) -0.0005(4)
C4 0.0137(5) 0.0165(5) 0.0169(5) 0.0001(4) 0.0003(4) -0.0004(4)
C17 0.0151(5) 0.0189(5) 0.0187(5) 0.0040(4) -0.0004(4) -0.0007(4)
C32 0.0155(5) 0.0203(5) 0.0135(5) -0.0007(4) 0.0029(4) -0.0006(4)
C2 0.0135(5) 0.0189(5) 0.0143(5) -0.0010(4) 0.0004(4) -0.0027(4)
C11 0.0253(6) 0.0184(5) 0.0184(5) 0.0013(4) 0.0013(5) -0.0003(5)
C24 0.0260(6) 0.0209(6) 0.0165(5) 0.0004(4) 0.0027(4) 0.0040(5)
C5 0.0172(5) 0.0189(5) 0.0160(5) 0.0004(4) -0.0010(4) -0.0019(4)
C21 0.0185(5) 0.0195(5) 0.0180(5) -0.0011(4) 0.0011(4) -0.0007(4)
C10 0.0197(5) 0.0216(5) 0.0163(5) 0.0009(4) -0.0026(4) -0.0031(4)
C37 0.0168(5) 0.0215(6) 0.0171(5) -0.0032(4) 0.0016(4) -0.0022(4)
C16 0.0196(5) 0.0195(5) 0.0190(5) 0.0043(4) 0.0017(4) 0.0029(4)
C27 0.0192(5) 0.0225(6) 0.0221(6) -0.0053(4) 0.0024(4) -0.0028(5)
C3 0.0130(5) 0.0198(5) 0.0167(5) -0.0007(4) -0.0001(4) -0.0014(4)
C25 0.0185(5) 0.0168(5) 0.0208(6) 0.0011(4) 0.0011(4) 0.0013(4)
C36 0.0162(5) 0.0307(6) 0.0160(5) -0.0032(4) 0.0007(4) 0.0020(5)
C1 0.0142(5) 0.0205(5) 0.0157(5) -0.0003(4) 0.0000(4) -0.0026(4)
C31 0.0198(5) 0.0176(5) 0.0230(6) -0.0006(4) 0.0003(4) -0.0009(4)
C23 0.0263(6) 0.0233(6) 0.0182(5) -0.0038(4) -0.0051(5) 0.0030(5)
C33 0.0171(5) 0.0230(6) 0.0210(5) -0.0018(4) -0.0010(4) -0.0017(4)
C35 0.0221(6) 0.0245(6) 0.0167(5) 0.0000(4) 0.0029(4) 0.0064(5)
C34 0.0246(6) 0.0193(6) 0.0228(6) -0.0023(4) 0.0013(5) -0.0001(5)
C30 0.0312(6) 0.0193(6) 0.0237(6) 0.0022(5) 0.0004(5) 0.0016(5)
C29 0.0344(7) 0.0174(6) 0.0308(6) 0.0031(5) 0.0087(5) -0.0034(5)
C8 0.0173(5) 0.0311(6) 0.0183(5) 0.0010(5) -0.0034(4) 0.0005(5)
C6 0.0205(5) 0.0210(5) 0.0213(6) -0.0003(4) -0.0012(4) 0.0028(4)
C15 0.0217(6) 0.0282(6) 0.0260(6) 0.0094(5) 0.0056(5) 0.0067(5)
C7 0.0182(5) 0.0296(6) 0.0230(6) 0.0026(5) -0.0032(4) 0.0028(5)
C28 0.0245(6) 0.0208(6) 0.0347(7) -0.0047(5) 0.0069(5) -0.0075(5)
C22 0.0188(5) 0.0240(6) 0.0235(6) -0.0037(5) -0.0031(5) -0.0010(5)
C12 0.0447(8) 0.0224(6) 0.0228(6) -0.0034(5) 0.0025(6) -0.0030(6)
C14 0.0377(7) 0.0339(7) 0.0264(6) 0.0078(5) 0.0148(6) 0.0152(6)
C13 0.0569(9) 0.0280(7) 0.0223(6) -0.0040(5) 0.0106(6) 0.0077(6)

loop_
_atom_type_symbol
_atom_type_description
_atom_type_scat_dispersion_real
_atom_type_scat_dispersion_imag
_atom_type_scat_source
C C 0.0181 0.0091 'International Tables Vol C Tables 4.2.6.8 and 6.1.1.4'
H H 0.0000 0.0000 'International Tables Vol C Tables 4.2.6.8 and 6.1.1.4'
N N 0.0311 0.0180 'International Tables Vol C Tables 4.2.6.8 and 6.1.1.4'
O O 0.0492 0.0322 'International Tables Vol C Tables 4.2.6.8 and 6.1.1.4'

loop_
_geom_angle_atom_site_label_1
_geom_angle_atom_site_label_2
_geom_angle_atom_site_label_3
_geom_angle
C1 N9 C5 108.06(8)
C1 N9 C8 122.49(9)
C8 N9 C5 109.59(9)
C21 C20 C4 118.81(10)
C25 C20 C4 122.23(10)
C25 C20 C21 118.47(10)
C27 C26 C3 117.73(10)
C31 C26 C27 118.04(10)
C31 C26 C3 124.20(10)
C20 C4 C2 128.16(9)
C20 C4 C5 112.08(9)
C20 C4 C3 127.21(9)
C2 C4 C5 106.33(9)
C3 C4 C2 60.70(7)
C3 C4 C5 112.55(9)
O19 C17 C16 126.78(10)
O19 C17 C1 125.16(10)
C16 C17 C1 108.04(9)
C37 C32 C2 123.63(10)
C37 C32 C33 118.30(10)
C33 C32 C2 118.05(10)
C4 C2 C3 59.44(7)
C4 C2 C1 106.18(9)
C32 C2 C4 129.33(9)
C32 C2 C3 118.64(9)
C32 C2 C1 116.39(9)
C3 C2 C1 114.81(9)
C16 C11 C10 110.70(10)
C16 C11 C12 121.14(11)
C12 C11 C10 128.16(11)
C25 C24 H24 119.9
C23 C24 H24 119.9
C23 C24 C25 120.21(11)
N9 C5 C4 107.30(9)
N9 C5 H5 109.0
N9 C5 C6 105.00(9)
C4 C5 H5 109.0
C6 C5 C4 117.26(9)
C6 C5 H5 109.0
C20 C21 H21 119.6
C22 C21 C20 120.80(11)
C22 C21 H21 119.6
O18 C10 C11 126.16(11)
O18 C10 C1 125.61(10)
C11 C10 C1 108.22(9)
C32 C37 H37 119.7
C36 C37 C32 120.70(11)
C36 C37 H37 119.7
C11 C16 C17 109.82(10)
C15 C16 C17 129.14(11)
C15 C16 C11 121.03(11)
C26 C27 H27 119.4
C28 C27 C26 121.20(11)
C28 C27 H27 119.4
C26 C3 C4 126.22(9)
C26 C3 C2 120.00(9)
C26 C3 H3 113.4
C4 C3 C2 59.85(7)
C4 C3 H3 113.4
C2 C3 H3 113.4
C20 C25 H25 119.6
C24 C25 C20 120.71(11)
C24 C25 H25 119.6
C37 C36 H36 119.8
C35 C36 C37 120.35(11)
C35 C36 H36 119.8
N9 C1 C17 107.00(9)
N9 C1 C2 107.53(9)
N9 C1 C10 113.20(9)
C2 C1 C17 110.77(9)
C10 C1 C17 102.91(9)
C10 C1 C2 115.11(9)
C26 C31 H31 119.7
C30 C31 C26 120.59(11)
C30 C31 H31 119.7
C24 C23 H23 120.2
C24 C23 C22 119.61(11)
C22 C23 H23 120.2
C32 C33 H33 119.5
C34 C33 C32 120.90(10)
C34 C33 H33 119.5
C36 C35 H35 120.2
C36 C35 C34 119.65(11)
C34 C35 H35 120.2
C33 C34 C35 120.08(11)
C33 C34 H34 120.0
C35 C34 H34 120.0
C31 C30 H30 119.7
C29 C30 C31 120.67(12)
C29 C30 H30 119.7
C30 C29 H29 120.3
C30 C29 C28 119.40(11)
C28 C29 H29 120.3
N9 C8 H8A 111.5
N9 C8 H8B 111.5
N9 C8 C7 101.34(9)
H8A C8 H8B 109.3
C7 C8 H8A 111.5
C7 C8 H8B 111.5
C5 C6 H6A 111.1
C5 C6 H6B 111.1
C5 C6 C7 103.54(9)
H6A C6 H6B 109.0
C7 C6 H6A 111.1
C7 C6 H6B 111.1
C16 C15 H15 121.1
C14 C15 C16 117.73(12)
C14 C15 H15 121.1
C8 C7 C6 102.74(9)
C8 C7 H7A 111.2
C8 C7 H7B 111.2
C6 C7 H7A 111.2
C6 C7 H7B 111.2
H7A C7 H7B 109.1
C27 C28 H28 120.0
C29 C28 C27 120.04(11)
C29 C28 H28 120.0
C21 C22 C23 120.15(11)
C21 C22 H22 119.9
C23 C22 H22 119.9
C11 C12 H12 121.1
C13 C12 C11 117.72(13)
C13 C12 H12 121.1
C15 C14 H14 119.5
C15 C14 C13 121.08(12)
C13 C14 H14 119.5
C12 C13 C14 121.28(12)
C12 C13 H13 119.4
C14 C13 H13 119.4

loop_
_geom_bond_atom_site_label_1
_geom_bond_atom_site_label_2
_geom_bond_distance
O19 C17 1.2148(14)
O18 C10 1.2152(14)
N9 C5 1.4872(14)
N9 C1 1.4670(15)
N9 C8 1.4786(14)
C20 C4 1.4999(15)
C20 C21 1.4008(16)
C20 C25 1.3954(16)
C26 C27 1.4005(16)
C26 C3 1.4990(15)
C26 C31 1.4001(16)
C4 C2 1.5269(15)
C4 C5 1.5414(15)
C4 C3 1.5205(15)
C17 C16 1.4848(16)
C17 C1 1.5532(15)
C32 C2 1.5035(15)
C32 C37 1.3969(15)
C32 C33 1.4043(16)
C2 C3 1.5399(14)
C2 C1 1.5425(14)
C11 C10 1.4774(16)
C11 C16 1.3936(17)
C11 C12 1.3969(17)
C24 H24 0.9500
C24 C25 1.3933(16)
C24 C23 1.3900(17)
C5 H5 1.0000
C5 C6 1.5401(15)
C21 H21 0.9500
C21 C22 1.3897(16)
C10 C1 1.5400(15)
C37 H37 0.9500
C37 C36 1.3945(17)
C16 C15 1.3931(16)
C27 H27 0.9500
C27 C28 1.3939(18)
C3 H3 1.0000
C25 H25 0.9500
C36 H36 0.9500
C36 C35 1.3865(18)
C31 H31 0.9500
C31 C30 1.3937(17)
C23 H23 0.9500
C23 C22 1.3905(17)
C33 H33 0.9500
C33 C34 1.3888(17)
C35 H35 0.9500
C35 C34 1.3931(17)
C34 H34 0.9500
C30 H30 0.9500
C30 C29 1.3882(18)
C29 H29 0.9500
C29 C28 1.3887(19)
C8 H8A 0.9900
C8 H8B 0.9900
C8 C7 1.5272(17)
C6 H6A 0.9900
C6 H6B 0.9900
C6 C7 1.5408(16)
C15 H15 0.9500
C15 C14 1.3905(19)
C7 H7A 0.9900
C7 H7B 0.9900
C28 H28 0.9500
C22 H22 0.9500
C12 H12 0.9500
C12 C13 1.383(2)
C14 H14 0.9500
C14 C13 1.398(2)
C13 H13 0.9500
